data_7707579
loop_
_publ_author_name
'Cesari, Cristiana'
'Bortoluzzi, Marco'
'Femoni, Cristina'
'Iapalucci, Maria Carmela'
'Zacchini, Stefano'

_publ_section_title
;
 One-pot atmospheric pressure synthesis of
 [H<sub>3</sub>Ru<sub>4</sub>(CO)<sub>12</sub>]<sup/>.
;
_journal_issue 27
_journal_name_full 'Dalton transactions (Cambridge, England : 2003)'
_journal_page_first 9610
_journal_page_last 9622
_journal_paper_doi 10.1039/d1dt01517f
_journal_volume 50
_journal_year 2021
_chemical_formula_sum 'C58 H92 Br4 N4 O30 Ru8'
_chemical_formula_weight 2453.55
_space_group_crystal_system monoclinic
_space_group_IT_number 15
_space_group_name_Hall '-C 2yc'
_space_group_name_H-M_alt 'C 1 2/c 1'
_atom_sites_solution_hydrogens geom
_audit_creation_method SHELXL-2014/7
_audit_update_record
;
2021-05-06 deposited with the CCDC.	2021-06-04 downloaded from the CCDC.
;
_cell_angle_alpha 90
_cell_angle_beta 109.0000(10)
_cell_angle_gamma 90
_cell_formula_units_Z 4
_cell_length_a 20.2618(8)
_cell_length_b 19.7427(8)
_cell_length_c 21.4241(8)
_cell_measurement_reflns_used 9804
_cell_measurement_temperature 100(2)
_cell_measurement_theta_max 31.529
_cell_measurement_theta_min 2.295
_cell_volume 8103.2(6)
_computing_cell_refinement 'APEX2 (Bruker AXS, 2006)'
_computing_data_collection 'APEX2 (Bruker AXS, 2006)'
_computing_data_reduction 'SAINT (Bruker AXS, 2004)'
_computing_molecular_graphics 'SCHAKAL99 (Keller, 1999)'
_computing_publication_material 'XCIF (Bruker AXS, 2001)'
_computing_structure_refinement 'SHELXL-2014/7 (Sheldrick, 2014)'
_computing_structure_solution 'SHELXL-2014/7 (Sheldrick, 2014)'
_diffrn_ambient_temperature 100(2)
_diffrn_measured_fraction_theta_full 0.999
_diffrn_measured_fraction_theta_max 0.999
_diffrn_measurement_device_type 'PHOTON2 area detector'
_diffrn_measurement_method 'phi and omega scans'
_diffrn_radiation_type MoK\a
_diffrn_radiation_wavelength 0.71073
_diffrn_reflns_av_R_equivalents 0.0772
_diffrn_reflns_av_unetI/netI 0.0313
_diffrn_reflns_Laue_measured_fraction_full 0.999
_diffrn_reflns_Laue_measured_fraction_max 0.999
_diffrn_reflns_limit_h_max 24
_diffrn_reflns_limit_h_min -24
_diffrn_reflns_limit_k_max 23
_diffrn_reflns_limit_k_min -23
_diffrn_reflns_limit_l_max 25
_diffrn_reflns_limit_l_min -25
_diffrn_reflns_number 71584
_diffrn_reflns_point_group_measured_fraction_full 0.999
_diffrn_reflns_point_group_measured_fraction_max 0.999
_diffrn_reflns_theta_full 25.099
_diffrn_reflns_theta_max 25.099
_diffrn_reflns_theta_min 1.481
_diffrn_source 'fine-focus sealed tube'
_exptl_absorpt_coefficient_mu 3.500
_exptl_absorpt_correction_T_max 0.3380
_exptl_absorpt_correction_T_min 0.2177
_exptl_absorpt_correction_type empirical
_exptl_absorpt_process_details
;
 Data were corrected for Lorentz polarization and absorption
 effects (empirical absorption corrections SADABS).
 R(int) = 0.1519 (selected reflections only, before parameter refinement)
 R(int) = 0.0703 (selected reflections only, after parameter refinement)
;
_exptl_crystal_colour orange
_exptl_crystal_density_diffrn 2.011
_exptl_crystal_description plate
_exptl_crystal_F_000 4800
_exptl_crystal_size_max 0.160
_exptl_crystal_size_mid 0.110
_exptl_crystal_size_min 0.103
_refine_diff_density_max 3.434
_refine_diff_density_min -2.847
_refine_diff_density_rms 0.239
_refine_ls_extinction_method none
_refine_ls_goodness_of_fit_ref 1.093
_refine_ls_hydrogen_treatment constr
_refine_ls_matrix_type full
_refine_ls_number_parameters 462
_refine_ls_number_reflns 7213
_refine_ls_number_restraints 157
_refine_ls_restrained_S_all 1.092
_refine_ls_R_factor_all 0.0752
_refine_ls_R_factor_gt 0.0683
_refine_ls_shift/su_max 0.000
_refine_ls_shift/su_mean 0.000
_refine_ls_structure_factor_coef Fsqd
_refine_ls_weighting_details 'w=1/[\s^2^(Fo^2^)+(0.0695P)^2^+403.8987P] where P=(Fo^2^+2Fc^2^)/3'
_refine_ls_weighting_scheme calc
_refine_ls_wR_factor_gt 0.1673
_refine_ls_wR_factor_ref 0.1712
_reflns_Friedel_coverage 0.000
_reflns_number_gt 6500
_reflns_number_total 7213
_reflns_threshold_expression 'I > 2\s(I)'
_cod_data_source_file d1dt01517f3.cif
_cod_data_source_block 2BrTEA4
_cod_depositor_comments 'Adding full bibliography for 7707576--7707590.cif.'
_cod_original_sg_symbol_H-M 'C 2/c'
_cod_database_code 7707579
_shelx_shelxl_version_number 2014/7
_shelx_space_group_comment
;
The symmetry employed for this shelxl refinement is uniquely defined
by the following loop, which should always be used as a source of
symmetry information in preference to the above space-group names.
They are only intended as comments.
;
_shelx_estimated_absorpt_t_min 0.604
_shelx_estimated_absorpt_t_max 0.714

loop_
_space_group_symop_operation_xyz
'x, y, z'
'-x, y, -z+1/2'
'x+1/2, y+1/2, z'
'-x+1/2, y+1/2, -z+1/2'
'-x, -y, -z'
'x, -y, z-1/2'
'-x+1/2, -y+1/2, -z'
'x+1/2, -y+1/2, z-1/2'

loop_
_atom_site_label
_atom_site_type_symbol
_atom_site_fract_x
_atom_site_fract_y
_atom_site_fract_z
_atom_site_U_iso_or_equiv
_atom_site_adp_type
_atom_site_occupancy
_atom_site_site_symmetry_order
_atom_site_calc_flag
_atom_site_refinement_flags_posn
_atom_site_refinement_flags_adp
_atom_site_refinement_flags_occupancy
_atom_site_disorder_assembly
_atom_site_disorder_group
Ru1 Ru 0.34422(4) 0.34447(4) 0.78383(4) 0.01470(19) Uani 1 1 d . . . . .
Ru2 Ru 0.31946(4) 0.43441(4) 0.68737(4) 0.01565(19) Uani 1 1 d . . . . .
Ru3 Ru 0.55728(4) 0.55831(4) 0.80188(3) 0.01043(18) Uani 1 1 d . . . . .
Ru4 Ru 0.53206(5) 0.22026(4) 0.70540(4) 0.0226(2) Uani 1 1 d . . . . .
Br1 Br 0.66731(6) 0.52104(6) 0.90190(5) 0.0311(3) Uani 1 1 d . . . . .
Br2 Br 0.59390(7) 0.25783(7) 0.62166(6) 0.0397(3) Uani 1 1 d . . . . .
C1 C 0.2769(6) 0.3760(5) 0.8163(5) 0.024(2) Uani 1 1 d . . . . .
C2 C 0.2776(5) 0.2840(5) 0.7349(5) 0.023(2) Uani 1 1 d . U . . .
C3 C 0.2759(5) 0.4950(6) 0.7256(5) 0.023(2) Uani 1 1 d . . . . .
C4 C 0.2319(6) 0.3998(6) 0.6413(6) 0.033(3) Uani 1 1 d . . . . .
C5 C 0.5386(5) 0.6366(5) 0.8392(5) 0.020(2) Uani 1 1 d . . . . .
C6 C 0.6038(5) 0.6115(4) 0.7596(5) 0.0135(18) Uani 1 1 d . . . . .
C7 C 0.6043(7) 0.1658(6) 0.7554(6) 0.036(3) Uani 1 1 d . . . . .
C8 C 0.4886(7) 0.1438(6) 0.6610(6) 0.039(3) Uani 1 1 d . . . . .
O1 O 0.2317(4) 0.3938(4) 0.8335(4) 0.0341(19) Uani 1 1 d . . . . .
O2 O 0.2371(4) 0.2468(5) 0.7052(4) 0.038(2) Uani 1 1 d . . . . .
O3 O 0.2490(4) 0.5334(4) 0.7507(5) 0.039(2) Uani 1 1 d . . . . .
O4 O 0.1788(5) 0.3796(5) 0.6143(5) 0.060(3) Uani 1 1 d . U . . .
O5 O 0.5285(4) 0.6874(4) 0.8608(4) 0.0311(18) Uani 1 1 d . . . . .
O6 O 0.6314(4) 0.6447(4) 0.7317(3) 0.0254(16) Uani 1 1 d . . . . .
O7 O 0.6490(6) 0.1335(5) 0.7881(5) 0.054(3) Uani 1 1 d . U . . .
O8 O 0.4626(7) 0.0964(5) 0.6344(6) 0.068(3) Uani 1 1 d . . . . .
C11 C 0.4481(5) 0.4590(4) 0.8096(4) 0.0114(18) Uani 1 1 d . . . . .
O11 O 0.4209(3) 0.4142(3) 0.8352(3) 0.0165(14) Uani 1 1 d . . . . .
O12 O 0.4214(3) 0.4690(3) 0.7444(3) 0.0143(13) Uani 1 1 d . . . . .
O13 O 0.4987(3) 0.4944(3) 0.8436(3) 0.0141(13) Uani 1 1 d . . . . .
C21 C 0.4148(5) 0.3201(5) 0.6799(4) 0.0146(19) Uani 1 1 d . U . . .
O21 O 0.4206(3) 0.3097(3) 0.7420(3) 0.0157(13) Uani 1 1 d . . . . .
O22 O 0.3731(4) 0.3647(3) 0.6476(3) 0.0203(15) Uani 1 1 d . . . . .
O23 O 0.4510(4) 0.2852(4) 0.6533(3) 0.0220(15) Uani 1 1 d . . . . .
N1 N 0.3806(5) 0.3591(5) 0.4663(4) 0.037(2) Uani 1 1 d D U . . .
C101 C 0.4417(6) 0.3857(7) 0.5217(5) 0.039(3) Uani 1 1 d D U . . .
H10A H 0.4544 0.3521 0.5580 0.047 Uiso 1 1 calc R U . . .
H10B H 0.4273 0.4278 0.5389 0.047 Uiso 1 1 calc R U . . .
C102 C 0.5064(7) 0.4008(8) 0.5019(6) 0.050(4) Uani 1 1 d D U . . .
H10C H 0.5439 0.4179 0.5403 0.075 Uiso 1 1 calc R U . . .
H10D H 0.5219 0.3592 0.4859 0.075 Uiso 1 1 calc R U . . .
H10E H 0.4948 0.4350 0.4668 0.075 Uiso 1 1 calc R U . . .
C103 C 0.3594(8) 0.4061(7) 0.4081(5) 0.050(3) Uani 1 1 d D U . . .
H10F H 0.3211 0.3847 0.3723 0.059 Uiso 1 1 calc R U . . .
H10G H 0.3995 0.4120 0.3918 0.059 Uiso 1 1 calc R U . . .
C104 C 0.3353(9) 0.4759(7) 0.4228(7) 0.060(4) Uani 1 1 d D U . . .
H10H H 0.3224 0.5035 0.3827 0.090 Uiso 1 1 calc R U . . .
H10I H 0.2948 0.4707 0.4379 0.090 Uiso 1 1 calc R U . . .
H10J H 0.3732 0.4980 0.4574 0.090 Uiso 1 1 calc R U . . .
C105 C 0.3230(6) 0.3488(7) 0.4941(5) 0.041(3) Uani 1 1 d D U . . .
H10K H 0.3148 0.3921 0.5136 0.049 Uiso 1 1 calc R U . . .
H10L H 0.3386 0.3154 0.5304 0.049 Uiso 1 1 calc R U . . .
C106 C 0.2530(6) 0.3244(8) 0.4451(5) 0.043(3) Uani 1 1 d D U . . .
H10M H 0.2188 0.3192 0.4682 0.065 Uiso 1 1 calc R U . . .
H10N H 0.2360 0.3577 0.4095 0.065 Uiso 1 1 calc R U . . .
H10O H 0.2599 0.2807 0.4263 0.065 Uiso 1 1 calc R U . . .
C107 C 0.3986(7) 0.2937(6) 0.4401(6) 0.042(3) Uani 1 1 d D U . . .
H10P H 0.4370 0.3025 0.4221 0.050 Uiso 1 1 calc R U . . .
H10Q H 0.3575 0.2790 0.4028 0.050 Uiso 1 1 calc R U . . .
C108 C 0.4202(8) 0.2359(7) 0.4888(6) 0.048(3) Uani 1 1 d D U . . .
H10R H 0.4307 0.1959 0.4667 0.071 Uiso 1 1 calc R U . . .
H10S H 0.4618 0.2490 0.5254 0.071 Uiso 1 1 calc R U . . .
H10T H 0.3821 0.2254 0.5061 0.071 Uiso 1 1 calc R U . . .
N2 N 0.5000 0.8950(7) 0.7500 0.042(3) Uani 1 2 d S TU P . .
C201 C 0.5149(8) 0.8500(8) 0.6973(9) 0.058(3) Uani 1 1 d . U . . .
H20A H 0.4736 0.8211 0.6769 0.069 Uiso 1 1 calc R U . . .
H20B H 0.5210 0.8796 0.6623 0.069 Uiso 1 1 calc R U . . .
C202 C 0.5778(8) 0.8054(8) 0.7226(10) 0.071(5) Uani 1 1 d . U . . .
H20C H 0.5834 0.7787 0.6860 0.107 Uiso 1 1 calc R U . . .
H20D H 0.6194 0.8335 0.7418 0.107 Uiso 1 1 calc R U . . .
H20E H 0.5719 0.7748 0.7564 0.107 Uiso 1 1 calc R U . . .
C203 C 0.5618(7) 0.9372(7) 0.7842(9) 0.054(3) Uani 1 1 d . U . . .
H20F H 0.5497 0.9668 0.8161 0.065 Uiso 1 1 calc R U . . .
H20G H 0.5999 0.9068 0.8098 0.065 Uiso 1 1 calc R U . . .
C204 C 0.5889(8) 0.9801(9) 0.7418(12) 0.081(5) Uani 1 1 d . U . . .
H20H H 0.6294 1.0056 0.7693 0.122 Uiso 1 1 calc R U . . .
H20I H 0.6028 0.9515 0.7108 0.122 Uiso 1 1 calc R U . . .
H20J H 0.5524 1.0117 0.7171 0.122 Uiso 1 1 calc R U . . .
N3 N 0.7467(11) 0.7505(11) -0.0024(10) 0.043(3) Uiso 0.5 1 d D U P A -1
C301 C 0.7462(13) 0.8233(11) -0.0195(16) 0.061(6) Uiso 0.5 1 d D U P A -1
H30A H 0.7283 0.8497 0.0109 0.073 Uiso 0.5 1 calc R U P A -1
H30B H 0.7135 0.8300 -0.0649 0.073 Uiso 0.5 1 calc R U P A -1
C302 C 0.8179(16) 0.851(2) -0.016(2) 0.077(11) Uiso 0.5 1 d D U P A -1
H30C H 0.8136 0.8992 -0.0279 0.116 Uiso 0.5 1 calc R U P A -1
H30D H 0.8503 0.8458 0.0290 0.116 Uiso 0.5 1 calc R U P A -1
H30E H 0.8355 0.8260 -0.0468 0.116 Uiso 0.5 1 calc R U P A -1
C303 C 0.7706(14) 0.7043(15) -0.0451(10) 0.065(7) Uiso 0.5 1 d D U P A -1
H30F H 0.7681 0.6574 -0.0298 0.078 Uiso 0.5 1 calc R U P A -1
H30G H 0.8203 0.7143 -0.0384 0.078 Uiso 0.5 1 calc R U P A -1
C304 C 0.7310(14) 0.7069(15) -0.1191(10) 0.033(6) Uiso 0.5 1 d D U P A -1
H30H H 0.7515 0.6744 -0.1420 0.050 Uiso 0.5 1 calc R U P A -1
H30I H 0.6819 0.6955 -0.1270 0.050 Uiso 0.5 1 calc R U P A -1
H30J H 0.7342 0.7527 -0.1357 0.050 Uiso 0.5 1 calc R U P A -1
C305 C 0.6741(11) 0.7335(12) -0.0077(13) 0.046(5) Uiso 0.5 1 d D U P A -1
H30K H 0.6441 0.7444 -0.0532 0.055 Uiso 0.5 1 calc R U P A -1
H30L H 0.6599 0.7640 0.0224 0.055 Uiso 0.5 1 calc R U P A -1
C306 C 0.657(2) 0.6610(14) 0.007(2) 0.082(11) Uiso 0.5 1 d D U P A -1
H30M H 0.6074 0.6574 0.0018 0.123 Uiso 0.5 1 calc R U P A -1
H30N H 0.6688 0.6297 -0.0231 0.123 Uiso 0.5 1 calc R U P A -1
H30O H 0.6848 0.6495 0.0528 0.123 Uiso 0.5 1 calc R U P A -1
C307 C 0.7963(14) 0.7370(14) 0.0643(10) 0.061(6) Uiso 0.5 1 d D U P A -1
H30P H 0.8440 0.7455 0.0633 0.074 Uiso 0.5 1 calc R U P A -1
H30Q H 0.7932 0.6883 0.0741 0.074 Uiso 0.5 1 calc R U P A -1
C308 C 0.7866(15) 0.7778(14) 0.1214(11) 0.033(7) Uiso 0.5 1 d D U P A -1
H30R H 0.8223 0.7645 0.1627 0.049 Uiso 0.5 1 calc R U P A -1
H30S H 0.7912 0.8262 0.1135 0.049 Uiso 0.5 1 calc R U P A -1
H30T H 0.7402 0.7688 0.1244 0.049 Uiso 0.5 1 calc R U P A -1
C401 C 0.3769(19) 0.9552(15) 0.5071(14) 0.099(7) Uiso 0.674(17) 1 d D U P B 1
O401 O 0.3489(14) 1.0030(13) 0.5249(14) 0.111(7) Uiso 0.674(17) 1 d D U P B 1
C402 C 0.4092(16) 0.8973(14) 0.5500(14) 0.080(7) Uiso 0.674(17) 1 d D U P B 1
H40A H 0.4283 0.8654 0.5253 0.120 Uiso 0.674(17) 1 calc R U P B 1
H40B H 0.4469 0.9139 0.5886 0.120 Uiso 0.674(17) 1 calc R U P B 1
H40C H 0.3739 0.8745 0.5647 0.120 Uiso 0.674(17) 1 calc R U P B 1
C403 C 0.385(2) 0.9382(19) 0.4411(15) 0.109(9) Uiso 0.674(17) 1 d D U P B 1
H40D H 0.4103 0.8956 0.4445 0.163 Uiso 0.674(17) 1 calc R U P B 1
H40E H 0.3382 0.9334 0.4080 0.163 Uiso 0.674(17) 1 calc R U P B 1
H40F H 0.4101 0.9747 0.4278 0.163 Uiso 0.674(17) 1 calc R U P B 1
C411 C 0.428(3) 0.979(3) 0.513(2) 0.096(8) Uiso 0.326(17) 1 d D U P B 2
O411 O 0.463(2) 0.942(2) 0.5562(19) 0.082(9) Uiso 0.326(17) 1 d D U P B 2
C412 C 0.373(4) 1.026(4) 0.519(4) 0.109(12) Uiso 0.326(17) 1 d D U P B 2
H41A H 0.3521 1.0505 0.4777 0.164 Uiso 0.326(17) 1 calc R U P B 2
H41B H 0.3368 1.0006 0.5303 0.164 Uiso 0.326(17) 1 calc R U P B 2
H41C H 0.3942 1.0591 0.5547 0.164 Uiso 0.326(17) 1 calc R U P B 2
C413 C 0.436(4) 0.998(4) 0.447(3) 0.103(13) Uiso 0.326(17) 1 d D U P B 2
H41D H 0.3981 1.0290 0.4240 0.154 Uiso 0.326(17) 1 calc R U P B 2
H41E H 0.4809 1.0197 0.4548 0.154 Uiso 0.326(17) 1 calc R U P B 2
H41F H 0.4327 0.9568 0.4208 0.154 Uiso 0.326(17) 1 calc R U P B 2

loop_
_atom_site_aniso_label
_atom_site_aniso_U_11
_atom_site_aniso_U_22
_atom_site_aniso_U_33
_atom_site_aniso_U_23
_atom_site_aniso_U_13
_atom_site_aniso_U_12
Ru1 0.0147(4) 0.0185(4) 0.0105(4) 0.0000(3) 0.0035(3) -0.0080(3)
Ru2 0.0138(4) 0.0195(4) 0.0106(4) 0.0010(3) -0.0002(3) 0.0012(3)
Ru3 0.0112(4) 0.0118(4) 0.0076(3) -0.0011(3) 0.0021(3) -0.0039(3)
Ru4 0.0347(5) 0.0158(4) 0.0135(4) -0.0029(3) 0.0027(3) 0.0082(3)
Br1 0.0304(6) 0.0335(6) 0.0259(6) -0.0015(5) 0.0042(5) 0.0012(5)
Br2 0.0414(7) 0.0441(7) 0.0345(7) -0.0062(5) 0.0135(5) 0.0035(6)
C1 0.030(6) 0.021(5) 0.018(5) 0.001(4) 0.004(4) -0.011(5)
C2 0.021(4) 0.025(4) 0.021(4) -0.001(3) 0.004(3) -0.009(3)
C3 0.008(4) 0.030(6) 0.030(6) -0.002(5) 0.005(4) 0.001(4)
C4 0.022(6) 0.037(7) 0.029(6) 0.001(5) -0.007(5) -0.003(5)
C5 0.017(5) 0.022(5) 0.020(5) -0.003(4) 0.006(4) -0.012(4)
C6 0.016(5) 0.008(4) 0.018(5) -0.004(4) 0.009(4) -0.004(4)
C7 0.054(8) 0.021(6) 0.024(6) 0.000(5) 0.001(6) 0.020(6)
C8 0.048(8) 0.024(6) 0.039(7) -0.007(5) 0.004(6) 0.013(6)
O1 0.031(4) 0.043(5) 0.040(5) -0.006(4) 0.028(4) -0.004(4)
O2 0.031(4) 0.051(5) 0.030(4) -0.014(4) 0.008(4) -0.021(4)
O3 0.029(4) 0.037(5) 0.061(6) -0.008(4) 0.028(4) 0.002(4)
O4 0.039(5) 0.054(6) 0.063(6) -0.003(5) -0.018(4) -0.010(4)
O5 0.039(5) 0.028(4) 0.031(4) -0.020(4) 0.019(4) -0.008(4)
O6 0.033(4) 0.027(4) 0.021(4) -0.001(3) 0.014(3) -0.007(3)
O7 0.066(6) 0.036(5) 0.044(5) -0.006(4) -0.004(4) 0.022(4)
O8 0.096(9) 0.025(5) 0.063(7) -0.025(5) -0.002(6) -0.007(5)
C11 0.016(5) 0.012(4) 0.009(4) -0.004(3) 0.008(4) -0.001(4)
O11 0.013(3) 0.024(4) 0.012(3) 0.001(3) 0.005(3) -0.008(3)
O12 0.017(3) 0.012(3) 0.016(3) -0.002(3) 0.009(3) -0.001(3)
O13 0.015(3) 0.017(3) 0.012(3) -0.002(3) 0.005(3) -0.005(3)
C21 0.017(4) 0.014(4) 0.008(3) -0.003(3) -0.001(3) -0.004(3)
O21 0.021(3) 0.014(3) 0.013(3) -0.004(3) 0.007(3) -0.002(3)
O22 0.029(4) 0.019(4) 0.011(3) -0.003(3) 0.003(3) 0.003(3)
O23 0.028(4) 0.021(4) 0.015(3) -0.003(3) 0.004(3) 0.000(3)
N1 0.050(4) 0.046(5) 0.012(3) -0.007(3) 0.007(3) 0.002(4)
C101 0.059(6) 0.038(6) 0.014(4) -0.004(4) 0.004(5) -0.011(5)
C102 0.071(9) 0.059(8) 0.017(5) -0.006(6) 0.008(6) -0.031(7)
C103 0.068(7) 0.059(7) 0.017(5) 0.000(5) 0.008(5) 0.012(6)
C104 0.089(11) 0.062(9) 0.024(6) 0.013(6) 0.012(7) 0.014(8)
C105 0.050(6) 0.054(6) 0.018(5) -0.005(5) 0.010(5) 0.004(5)
C106 0.026(6) 0.085(9) 0.016(5) -0.008(6) 0.002(5) 0.002(6)
C107 0.043(6) 0.053(6) 0.025(5) -0.020(5) 0.004(5) -0.007(5)
C108 0.049(8) 0.045(8) 0.037(7) -0.013(6) -0.001(6) 0.002(6)
N2 0.031(6) 0.026(6) 0.073(8) 0.000 0.021(6) 0.000
C201 0.040(6) 0.050(7) 0.084(8) -0.017(6) 0.020(6) -0.002(5)
C202 0.046(8) 0.053(9) 0.114(12) -0.043(9) 0.025(8) 0.005(7)
C203 0.036(6) 0.034(6) 0.090(8) -0.016(6) 0.018(6) 0.001(5)
C204 0.036(8) 0.048(9) 0.150(15) 0.021(10) 0.017(9) -0.005(7)

loop_
_atom_type_symbol
_atom_type_description
_atom_type_scat_dispersion_real
_atom_type_scat_dispersion_imag
_atom_type_scat_source
C C 0.0033 0.0016 'International Tables Vol C Tables 4.2.6.8 and 6.1.1.4'
H H 0.0000 0.0000 'International Tables Vol C Tables 4.2.6.8 and 6.1.1.4'
Br Br -0.2901 2.4595 'International Tables Vol C Tables 4.2.6.8 and 6.1.1.4'
N N 0.0061 0.0033 'International Tables Vol C Tables 4.2.6.8 and 6.1.1.4'
O O 0.0106 0.0060 'International Tables Vol C Tables 4.2.6.8 and 6.1.1.4'
Ru Ru -1.2594 0.8363 'International Tables Vol C Tables 4.2.6.8 and 6.1.1.4'

loop_
_geom_angle_atom_site_label_1
_geom_angle_atom_site_label_2
_geom_angle_atom_site_label_3
_geom_angle
_geom_angle_site_symmetry_1
_geom_angle_site_symmetry_3
_geom_angle_publ_flag
C1 Ru1 C2 86.5(5) . . ?
C1 Ru1 O11 95.3(4) . . ?
C2 Ru1 O11 177.3(4) . . ?
C1 Ru1 O21 177.6(4) . . ?
C2 Ru1 O21 92.8(4) . . ?
O11 Ru1 O21 85.3(2) . . ?
C1 Ru1 Br2 98.9(3) . 2_656 ?
C2 Ru1 Br2 95.4(3) . 2_656 ?
O11 Ru1 Br2 86.38(18) . 2_656 ?
O21 Ru1 Br2 83.40(18) . 2_656 ?
C1 Ru1 Ru2 95.4(3) . . ?
C2 Ru1 Ru2 94.2(3) . . ?
O11 Ru1 Ru2 83.65(18) . . ?
O21 Ru1 Ru2 82.39(18) . . ?
Br2 Ru1 Ru2 163.25(5) 2_656 . ?
C3 Ru2 C4 87.8(5) . . ?
C3 Ru2 O22 177.4(4) . . ?
C4 Ru2 O22 94.3(4) . . ?
C3 Ru2 O12 93.0(4) . . ?
C4 Ru2 O12 176.5(4) . . ?
O22 Ru2 O12 84.8(3) . . ?
C3 Ru2 Br1 94.5(3) . 2_656 ?
C4 Ru2 Br1 99.1(4) . 2_656 ?
O22 Ru2 Br1 86.70(19) . 2_656 ?
O12 Ru2 Br1 84.28(17) . 2_656 ?
C3 Ru2 Ru1 94.9(3) . . ?
C4 Ru2 Ru1 94.2(4) . . ?
O22 Ru2 Ru1 83.44(18) . . ?
O12 Ru2 Ru1 82.29(17) . . ?
Br1 Ru2 Ru1 163.98(4) 2_656 . ?
C5 Ru3 C6 86.9(4) . . ?
C5 Ru3 O13 95.4(3) . . ?
C6 Ru3 O13 175.7(3) . . ?
C5 Ru3 O12 178.2(3) . 2_656 ?
C6 Ru3 O12 91.7(3) . 2_656 ?
O13 Ru3 O12 86.0(2) . 2_656 ?
C5 Ru3 Ru3 96.7(3) . 2_656 ?
C6 Ru3 Ru3 92.1(3) . 2_656 ?
O13 Ru3 Ru3 83.98(17) . 2_656 ?
O12 Ru3 Ru3 82.20(18) 2_656 2_656 ?
C5 Ru3 Br1 96.9(3) . . ?
C6 Ru3 Br1 97.2(3) . . ?
O13 Ru3 Br1 86.17(17) . . ?
O12 Ru3 Br1 84.37(18) 2_656 . ?
Ru3 Ru3 Br1 163.84(3) 2_656 . ?
C8 Ru4 C7 88.7(5) . . ?
C8 Ru4 O23 93.8(4) . . ?
C7 Ru4 O23 176.9(4) . . ?
C8 Ru4 O21 178.0(5) . 2_656 ?
C7 Ru4 O21 92.3(4) . 2_656 ?
O23 Ru4 O21 85.2(3) . 2_656 ?
C8 Ru4 Br2 97.7(4) . . ?
C7 Ru4 Br2 95.6(4) . . ?
O23 Ru4 Br2 85.89(20) . . ?
O21 Ru4 Br2 83.92(17) 2_656 . ?
C8 Ru4 Ru4 96.2(4) . 2_656 ?
C7 Ru4 Ru4 93.7(4) . 2_656 ?
O23 Ru4 Ru4 84.29(19) . 2_656 ?
O21 Ru4 Ru4 82.03(17) 2_656 2_656 ?
Br2 Ru4 Ru4 163.47(3) . 2_656 ?
Ru2 Br1 Ru3 81.44(4) 2_656 . ?
Ru4 Br2 Ru1 82.59(4) . 2_656 ?
O1 C1 Ru1 175.7(9) . . ?
O2 C2 Ru1 179.7(13) . . ?
O3 C3 Ru2 179.0(10) . . ?
O4 C4 Ru2 178.9(13) . . ?
O5 C5 Ru3 176.6(9) . . ?
O6 C6 Ru3 178.2(9) . . ?
O7 C7 Ru4 177.6(11) . . ?
O8 C8 Ru4 179.0(14) . . ?
O13 C11 O11 121.9(8) . . ?
O13 C11 O12 119.9(8) . . ?
O11 C11 O12 118.2(8) . . ?
C11 O11 Ru1 125.9(6) . . ?
C11 O12 Ru3 122.1(5) . 2_656 ?
C11 O12 Ru2 122.4(5) . . ?
Ru3 O12 Ru2 107.6(3) 2_656 . ?
C11 O13 Ru3 123.4(5) . . ?
O22 C21 O23 121.0(8) . . ?
O22 C21 O21 119.3(8) . . ?
O23 C21 O21 119.7(8) . . ?
C21 O21 Ru1 122.4(6) . . ?
C21 O21 Ru4 122.6(6) . 2_656 ?
Ru1 O21 Ru4 107.8(3) . 2_656 ?
C21 O22 Ru2 125.3(6) . . ?
C21 O23 Ru4 124.1(6) . . ?
C105 N1 C107 110.5(10) . . ?
C105 N1 C103 111.5(10) . . ?
C107 N1 C103 105.0(8) . . ?
C105 N1 C101 106.5(8) . . ?
C107 N1 C101 111.1(9) . . ?
C103 N1 C101 112.2(10) . . ?
N1 C101 C102 114.1(9) . . ?
N1 C101 H10A 108.7 . . ?
C102 C101 H10A 108.7 . . ?
N1 C101 H10B 108.7 . . ?
C102 C101 H10B 108.7 . . ?
H10A C101 H10B 107.6 . . ?
C101 C102 H10C 109.5 . . ?
C101 C102 H10D 109.5 . . ?
H10C C102 H10D 109.5 . . ?
C101 C102 H10E 109.5 . . ?
H10C C102 H10E 109.5 . . ?
H10D C102 H10E 109.5 . . ?
N1 C103 C104 114.2(10) . . ?
N1 C103 H10F 108.7 . . ?
C104 C103 H10F 108.7 . . ?
N1 C103 H10G 108.7 . . ?
C104 C103 H10G 108.7 . . ?
H10F C103 H10G 107.6 . . ?
C103 C104 H10H 109.5 . . ?
C103 C104 H10I 109.5 . . ?
H10H C104 H10I 109.5 . . ?
C103 C104 H10J 109.5 . . ?
H10H C104 H10J 109.5 . . ?
H10I C104 H10J 109.5 . . ?
N1 C105 C106 116.0(9) . . ?
N1 C105 H10K 108.3 . . ?
C106 C105 H10K 108.3 . . ?
N1 C105 H10L 108.3 . . ?
C106 C105 H10L 108.3 . . ?
H10K C105 H10L 107.4 . . ?
C105 C106 H10M 109.5 . . ?
C105 C106 H10N 109.5 . . ?
H10M C106 H10N 109.5 . . ?
C105 C106 H10O 109.5 . . ?
H10M C106 H10O 109.5 . . ?
H10N C106 H10O 109.5 . . ?
N1 C107 C108 116.2(10) . . ?
N1 C107 H10P 108.2 . . ?
C108 C107 H10P 108.2 . . ?
N1 C107 H10Q 108.2 . . ?
C108 C107 H10Q 108.2 . . ?
H10P C107 H10Q 107.4 . . ?
C107 C108 H10R 109.5 . . ?
C107 C108 H10S 109.5 . . ?
H10R C108 H10S 109.5 . . ?
C107 C108 H10T 109.5 . . ?
H10R C108 H10T 109.5 . . ?
H10S C108 H10T 109.5 . . ?
C203 N2 C203 111.7(15) 2_656 . ?
C203 N2 C201 110.5(8) 2_656 2_656 ?
C203 N2 C201 107.3(9) . 2_656 ?
C203 N2 C201 107.3(9) 2_656 . ?
C203 N2 C201 110.5(8) . . ?
C201 N2 C201 109.6(16) 2_656 . ?
C202 C201 N2 114.9(14) . . ?
C202 C201 H20A 108.5 . . ?
N2 C201 H20A 108.5 . . ?
C202 C201 H20B 108.5 . . ?
N2 C201 H20B 108.5 . . ?
H20A C201 H20B 107.5 . . ?
C201 C202 H20C 109.5 . . ?
C201 C202 H20D 109.5 . . ?
H20C C202 H20D 109.5 . . ?
C201 C202 H20E 109.5 . . ?
H20C C202 H20E 109.5 . . ?
H20D C202 H20E 109.5 . . ?
C204 C203 N2 116.3(14) . . ?
C204 C203 H20F 108.2 . . ?
N2 C203 H20F 108.2 . . ?
C204 C203 H20G 108.2 . . ?
N2 C203 H20G 108.2 . . ?
H20F C203 H20G 107.4 . . ?
C203 C204 H20H 109.5 . . ?
C203 C204 H20I 109.5 . . ?
H20H C204 H20I 109.5 . . ?
C203 C204 H20J 109.5 . . ?
H20H C204 H20J 109.5 . . ?
H20I C204 H20J 109.5 . . ?
C305 N3 C307 112.3(18) . . ?
C305 N3 C303 109.3(17) . . ?
C307 N3 C303 103.3(14) . . ?
C305 N3 C301 106.0(16) . . ?
C307 N3 C301 111.2(18) . . ?
C303 N3 C301 114.8(19) . . ?
N3 C301 C302 113.9(19) . . ?
N3 C301 H30A 108.8 . . ?
C302 C301 H30A 108.8 . . ?
N3 C301 H30B 108.8 . . ?
C302 C301 H30B 108.8 . . ?
H30A C301 H30B 107.7 . . ?
C301 C302 H30C 109.5 . . ?
C301 C302 H30D 109.5 . . ?
H30C C302 H30D 109.5 . . ?
C301 C302 H30E 109.5 . . ?
H30C C302 H30E 109.5 . . ?
H30D C302 H30E 109.5 . . ?
N3 C303 C304 117.0(18) . . ?
N3 C303 H30F 108.0 . . ?
C304 C303 H30F 108.0 . . ?
N3 C303 H30G 108.0 . . ?
C304 C303 H30G 108.0 . . ?
H30F C303 H30G 107.3 . . ?
C303 C304 H30H 109.5 . . ?
C303 C304 H30I 109.5 . . ?
H30H C304 H30I 109.5 . . ?
C303 C304 H30J 109.5 . . ?
H30H C304 H30J 109.5 . . ?
H30I C304 H30J 109.5 . . ?
N3 C305 C306 119(2) . . ?
N3 C305 H30K 107.6 . . ?
C306 C305 H30K 107.6 . . ?
N3 C305 H30L 107.6 . . ?
C306 C305 H30L 107.6 . . ?
H30K C305 H30L 107.1 . . ?
C305 C306 H30M 109.5 . . ?
C305 C306 H30N 109.5 . . ?
H30M C306 H30N 109.5 . . ?
C305 C306 H30O 109.5 . . ?
H30M C306 H30O 109.5 . . ?
H30N C306 H30O 109.5 . . ?
N3 C307 C308 117.0(17) . . ?
N3 C307 H30P 108.0 . . ?
C308 C307 H30P 108.0 . . ?
N3 C307 H30Q 108.0 . . ?
C308 C307 H30Q 108.0 . . ?
H30P C307 H30Q 107.3 . . ?
C307 C308 H30R 109.5 . . ?
C307 C308 H30S 109.5 . . ?
H30R C308 H30S 109.5 . . ?
C307 C308 H30T 109.5 . . ?
H30R C308 H30T 109.5 . . ?
H30S C308 H30T 109.5 . . ?
O401 C401 C402 124(2) . . ?
O401 C401 C403 131(3) . . ?
C402 C401 C403 105(2) . . ?
C401 C402 H40A 109.5 . . ?
C401 C402 H40B 109.5 . . ?
H40A C402 H40B 109.5 . . ?
C401 C402 H40C 109.5 . . ?
H40A C402 H40C 109.5 . . ?
H40B C402 H40C 109.5 . . ?
C401 C403 H40D 109.5 . . ?
C401 C403 H40E 109.5 . . ?
H40D C403 H40E 109.5 . . ?
C401 C403 H40F 109.5 . . ?
H40D C403 H40F 109.5 . . ?
H40E C403 H40F 109.5 . . ?
O411 C411 C412 125(3) . . ?
O411 C411 C413 130(4) . . ?
C412 C411 C413 104(3) . . ?
C411 C412 H41A 109.5 . . ?
C411 C412 H41B 109.5 . . ?
H41A C412 H41B 109.5 . . ?
C411 C412 H41C 109.5 . . ?
H41A C412 H41C 109.5 . . ?
H41B C412 H41C 109.5 . . ?
C411 C413 H41D 109.5 . . ?
C411 C413 H41E 109.5 . . ?
H41D C413 H41E 109.5 . . ?
C411 C413 H41F 109.5 . . ?
H41D C413 H41F 109.5 . . ?
H41E C413 H41F 109.5 . . ?

loop_
_geom_bond_atom_site_label_1
_geom_bond_atom_site_label_2
_geom_bond_distance
_geom_bond_site_symmetry_2
_geom_bond_publ_flag
Ru1 C1 1.830(11) . ?
Ru1 C2 1.850(10) . ?
Ru1 O11 2.099(6) . ?
Ru1 O21 2.138(6) . ?
Ru1 Br2 2.6353(15) 2_656 ?
Ru1 Ru2 2.6457(10) . ?
Ru2 C3 1.831(10) . ?
Ru2 C4 1.857(11) . ?
Ru2 O22 2.100(7) . ?
Ru2 O12 2.141(6) . ?
Ru2 Br1 2.6436(14) 2_656 ?
Ru3 C5 1.835(10) . ?
Ru3 C6 1.835(9) . ?
Ru3 O13 2.120(6) . ?
Ru3 O12 2.135(6) 2_656 ?
Ru3 Ru3 2.6399(14) 2_656 ?
Ru3 Br1 2.6444(13) . ?
Ru4 C8 1.847(13) . ?
Ru4 C7 1.852(11) . ?
Ru4 O23 2.097(7) . ?
Ru4 O21 2.145(7) 2_656 ?
Ru4 Br2 2.6083(16) . ?
Ru4 Ru4 2.6375(17) 2_656 ?
Br1 Ru2 2.6435(14) 2_656 ?
Br2 Ru1 2.6354(15) 2_656 ?
C1 O1 1.149(13) . ?
C2 O2 1.132(13) . ?
C3 O3 1.163(13) . ?
C4 O4 1.116(14) . ?
C5 O5 1.151(13) . ?
C6 O6 1.148(11) . ?
C7 O7 1.141(14) . ?
C8 O8 1.133(15) . ?
C11 O13 1.257(11) . ?
C11 O11 1.259(11) . ?
C11 O12 1.339(11) . ?
O12 Ru3 2.135(6) 2_656 ?
C21 O22 1.259(12) . ?
C21 O23 1.268(12) . ?
C21 O21 1.315(11) . ?
O21 Ru4 2.145(7) 2_656 ?
N1 C105 1.486(13) . ?
N1 C107 1.498(13) . ?
N1 C103 1.501(13) . ?
N1 C101 1.503(12) . ?
C101 C102 1.533(14) . ?
C101 H10A 0.9900 . ?
C101 H10B 0.9900 . ?
C102 H10C 0.9800 . ?
C102 H10D 0.9800 . ?
C102 H10E 0.9800 . ?
C103 C104 1.529(15) . ?
C103 H10F 0.9900 . ?
C103 H10G 0.9900 . ?
C104 H10H 0.9800 . ?
C104 H10I 0.9800 . ?
C104 H10J 0.9800 . ?
C105 C106 1.541(14) . ?
C105 H10K 0.9900 . ?
C105 H10L 0.9900 . ?
C106 H10M 0.9800 . ?
C106 H10N 0.9800 . ?
C106 H10O 0.9800 . ?
C107 C108 1.514(15) . ?
C107 H10P 0.9900 . ?
C107 H10Q 0.9900 . ?
C108 H10R 0.9800 . ?
C108 H10S 0.9800 . ?
C108 H10T 0.9800 . ?
N2 C203 1.484(16) 2_656 ?
N2 C203 1.484(16) . ?
N2 C201 1.541(17) 2_656 ?
N2 C201 1.541(17) . ?
C201 C202 1.50(2) . ?
C201 H20A 0.9900 . ?
C201 H20B 0.9900 . ?
C202 H20C 0.9800 . ?
C202 H20D 0.9800 . ?
C202 H20E 0.9800 . ?
C203 C204 1.47(2) . ?
C203 H20F 0.9900 . ?
C203 H20G 0.9900 . ?
C204 H20H 0.9800 . ?
C204 H20I 0.9800 . ?
C204 H20J 0.9800 . ?
N3 C305 1.477(9) . ?
N3 C307 1.479(9) . ?
N3 C303 1.481(9) . ?
N3 C301 1.482(9) . ?
C301 C302 1.531(10) . ?
C301 H30A 0.9900 . ?
C301 H30B 0.9900 . ?
C302 H30C 0.9800 . ?
C302 H30D 0.9800 . ?
C302 H30E 0.9800 . ?
C303 C304 1.526(9) . ?
C303 H30F 0.9900 . ?
C303 H30G 0.9900 . ?
C304 H30H 0.9800 . ?
C304 H30I 0.9800 . ?
C304 H30J 0.9800 . ?
C305 C306 1.529(9) . ?
C305 H30K 0.9900 . ?
C305 H30L 0.9900 . ?
C306 H30M 0.9800 . ?
C306 H30N 0.9800 . ?
C306 H30O 0.9800 . ?
C307 C308 1.527(9) . ?
C307 H30P 0.9900 . ?
C307 H30Q 0.9900 . ?
C308 H30R 0.9800 . ?
C308 H30S 0.9800 . ?
C308 H30T 0.9800 . ?
C401 O401 1.225(15) . ?
C401 C402 1.478(15) . ?
C401 C403 1.509(16) . ?
C402 H40A 0.9800 . ?
C402 H40B 0.9800 . ?
C402 H40C 0.9800 . ?
C403 H40D 0.9800 . ?
C403 H40E 0.9800 . ?
C403 H40F 0.9800 . ?
C411 O411 1.215(16) . ?
C411 C412 1.495(16) . ?
C411 C413 1.510(16) . ?
C412 H41A 0.9800 . ?
C412 H41B 0.9800 . ?
C412 H41C 0.9800 . ?
C413 H41D 0.9800 . ?
C413 H41E 0.9800 . ?
C413 H41F 0.9800 . ?
